data_4068970
loop_
_publ_author_name
'Allen, Olivia R.'
'Dalgarno, Scott J.'
'Field, Leslie D.'
'Jensen, Paul'
'Willis, Anthony C.'

_publ_section_title
;
 Insertion of CO2into the Ru&#x2212;C Bonds
 ofcis-andtrans-Ru(dmpe)2Me2(dmpe = Me2PCH2CH2PMe2)
;
_journal_issue 8
_journal_name_full Organometallics
_journal_page_first 2385
_journal_paper_doi 10.1021/om801184k
_journal_volume 28
_journal_year 2009
_chemical_formula_sum 'C28 H72 O4 P8 Ru2'
_chemical_formula_weight 922.76
_chemical_name_common OA572
_chemical_name_systematic
;
 ?
;
_space_group_IT_number 14
_symmetry_cell_setting monoclinic
_symmetry_space_group_name_Hall '-P 2ybc'
_symmetry_space_group_name_H-M 'P 1 21/c 1'
_atom_sites_solution_hydrogens geom
_atom_sites_solution_primary direct
_atom_sites_solution_secondary difmap
_audit_creation_method SHELXL-97
_cell_angle_alpha 90.00
_cell_angle_beta 90.00
_cell_angle_gamma 90.00
_cell_formula_units_Z 4
_cell_length_a 17.1167(8)
_cell_length_b 8.9490(5)
_cell_length_c 28.1916(14)
_cell_measurement_temperature 100(2)
_cell_volume 4318.3(4)
_computing_cell_refinement 'SAINT (Bruker, 1998)'
_computing_data_collection 'Apex II'
_computing_data_reduction 'SAINT (Bruker, 1998)'
_computing_molecular_graphics 'XSeed (Barbour, 2001)'
_computing_publication_material 'local program'
_computing_structure_refinement 'SHELXL-97 (Sheldrick, 1997)'
_computing_structure_solution 'SHELXS-97 (Sheldrick, 1990)'
_diffrn_ambient_temperature 100(2)
_diffrn_measured_fraction_theta_full 0.940
_diffrn_measured_fraction_theta_max 0.940
_diffrn_measurement_device_type 'Bruker Nonius X8 Apex 2'
_diffrn_radiation_monochromator graphite
_diffrn_radiation_source 'fine-focus sealed tube'
_diffrn_radiation_type MoK\a
_diffrn_radiation_wavelength 0.71073
_diffrn_reflns_av_R_equivalents 0.1111
_diffrn_reflns_av_sigmaI/netI 0.1581
_diffrn_reflns_limit_h_max 21
_diffrn_reflns_limit_h_min -20
_diffrn_reflns_limit_k_max 11
_diffrn_reflns_limit_k_min -11
_diffrn_reflns_limit_l_max 35
_diffrn_reflns_limit_l_min -34
_diffrn_reflns_number 64311
_diffrn_reflns_theta_full 26.37
_diffrn_reflns_theta_max 26.37
_diffrn_reflns_theta_min 1.19
_exptl_absorpt_coefficient_mu 1.024
_exptl_absorpt_correction_T_max 0.9602
_exptl_absorpt_correction_T_min 0.7838
_exptl_absorpt_correction_type multi-scan
_exptl_absorpt_process_details 'Bruker SADABS'
_exptl_crystal_colour Colourless
_exptl_crystal_density_diffrn 1.419
_exptl_crystal_density_method 'not measured'
_exptl_crystal_description Prism
_exptl_crystal_F_000 1920
_exptl_crystal_size_max 0.25
_exptl_crystal_size_mid 0.18
_exptl_crystal_size_min 0.04
_refine_diff_density_max 0.904
_refine_diff_density_min -0.939
_refine_diff_density_rms 0.107
_refine_ls_extinction_method none
_refine_ls_goodness_of_fit_ref 0.860
_refine_ls_hydrogen_treatment mixed
_refine_ls_matrix_type full
_refine_ls_number_parameters 622
_refine_ls_number_reflns 8284
_refine_ls_number_restraints 261
_refine_ls_restrained_S_all 0.869
_refine_ls_R_factor_all 0.1121
_refine_ls_R_factor_gt 0.0461
_refine_ls_shift/su_max 0.002
_refine_ls_shift/su_mean 0.000
_refine_ls_structure_factor_coef Fsqd
_refine_ls_weighting_details 'calc w=1/[\s^2^(Fo^2^)+(0.0330P)^2^+0.0000P] where P=(Fo^2^+2Fc^2^)/3'
_refine_ls_weighting_scheme calc
_refine_ls_wR_factor_gt 0.0840
_refine_ls_wR_factor_ref 0.0963
_reflns_number_gt 4372
_reflns_number_total 8284
_reflns_threshold_expression >2sigma(I)
_cod_data_source_file om801184k_si_001.cif
_cod_data_source_block MonoP
_cod_original_sg_symbol_H-M P21/c
_cod_database_code 4068970

loop_
_symmetry_equiv_pos_as_xyz
'x, y, z'
'-x, y+1/2, -z+1/2'
'-x, -y, -z'
'x, -y-1/2, z-1/2'

loop_
_atom_site_label
_atom_site_type_symbol
_atom_site_fract_x
_atom_site_fract_y
_atom_site_fract_z
_atom_site_U_iso_or_equiv
_atom_site_adp_type
_atom_site_occupancy
_atom_site_symmetry_multiplicity
_atom_site_calc_flag
_atom_site_refinement_flags
_atom_site_disorder_assembly
_atom_site_disorder_group
Ru1 Ru 0.07599(2) 0.09963(5) 0.143170(14) 0.02105(12) Uani 1 1 d . . .
P1 P 0.1935(12) 0.221(2) 0.1607(5) 0.032(3) Uani 0.50 1 d PU A 1
O1 O 0.1080(5) -0.0264(11) 0.0782(3) 0.035(2) Uani 0.50 1 d PU A 2
C1 C 0.2804(7) 0.1175(15) 0.1665(6) 0.057(4) Uani 0.50 1 d P A 1
H1A H 0.2958 0.0787 0.1354 0.086 Uiso 0.50 1 calc PR A 1
H1B H 0.2719 0.0341 0.1884 0.086 Uiso 0.50 1 calc PR A 1
H1C H 0.3217 0.1824 0.1788 0.086 Uiso 0.50 1 calc PR A 1
Ru2 Ru 0.42641(2) 0.13751(5) 0.394002(14) 0.02325(13) Uani 1 1 d . . .
O2 O 0.1186(5) -0.0956(10) 0.1005(3) 0.038(2) Uani 0.50 1 d PU A 1
C2 C 0.1933(9) 0.3497(17) 0.2058(5) 0.062(4) Uani 0.50 1 d P A 1
H2A H 0.2417 0.4079 0.2048 0.092 Uiso 0.50 1 calc PR A 1
H2B H 0.1894 0.2981 0.2364 0.092 Uiso 0.50 1 calc PR A 1
H2C H 0.1485 0.4169 0.2020 0.092 Uiso 0.50 1 calc PR A 1
P3 P 0.0684(2) 0.2662(4) 0.08287(11) 0.0358(8) Uani 0.50 1 d PU A 1
O3 O 0.2289(6) -0.0061(10) 0.0684(4) 0.051(3) Uani 0.50 1 d PU A 1
C3 C 0.2177(13) 0.3453(17) 0.1049(7) 0.061(5) Uani 0.50 1 d PU A 1
H3A H 0.2532 0.4280 0.1140 0.073 Uiso 0.50 1 calc PR A 1
H3B H 0.2437 0.2845 0.0802 0.073 Uiso 0.50 1 calc PR A 1
P4 P 0.0146(2) 0.2625(4) 0.09139(12) 0.0402(9) Uani 0.50 1 d PU A 2
O4 O 0.2281(7) -0.0978(16) 0.0930(4) 0.085(4) Uani 0.50 1 d PU A 2
C4 C 0.1446(9) 0.4043(14) 0.0873(5) 0.066(4) Uani 0.50 1 d PU A 1
H4A H 0.1535 0.4484 0.0555 0.079 Uiso 0.50 1 calc PR A 1
H4B H 0.1269 0.4854 0.1086 0.079 Uiso 0.50 1 calc PR A 1
P5 P -0.0479(11) -0.001(2) 0.1322(7) 0.0265(19) Uani 0.50 1 d PU A 2
O5 O 0.3937(6) 0.327(2) 0.3412(8) 0.030(3) Uani 0.50 1 d PDU B 1
C5 C -0.0180(10) 0.3887(19) 0.0756(6) 0.083(5) Uiso 0.50 1 d P A 1
H5A H -0.0377 0.4180 0.1069 0.124 Uiso 0.50 1 calc PR A 1
H5B H -0.0589 0.3346 0.0583 0.124 Uiso 0.50 1 calc PR A 1
H5C H -0.0032 0.4782 0.0577 0.124 Uiso 0.50 1 calc PR A 1
P6 P -0.0384(12) -0.026(2) 0.1422(7) 0.040(3) Uani 0.50 1 d PU A 1
O6 O 0.3835(7) 0.301(3) 0.3490(9) 0.040(4) Uani 0.50 1 d PDU B 2
C6 C 0.0753(8) 0.2004(16) 0.0220(4) 0.054(4) Uiso 0.50 1 d P A 1
H6A H 0.0915 0.2830 0.0014 0.080 Uiso 0.50 1 calc PR A 1
H6B H 0.0243 0.1629 0.0117 0.080 Uiso 0.50 1 calc PR A 1
H6C H 0.1139 0.1197 0.0201 0.080 Uiso 0.50 1 calc PR A 1
O7 O 0.2595(9) 0.2893(14) 0.3449(5) 0.052(3) Uani 0.50 1 d PU B 2
C7 C -0.0097(7) 0.4501(13) 0.1066(5) 0.045(3) Uiso 0.50 1 d P A 2
H7A H -0.0400 0.4952 0.0808 0.067 Uiso 0.50 1 calc PR A 2
H7B H 0.0384 0.5077 0.1115 0.067 Uiso 0.50 1 calc PR A 2
H7C H -0.0407 0.4507 0.1358 0.067 Uiso 0.50 1 calc PR A 2
P8 P 0.0812(3) -0.0616(4) 0.20684(13) 0.0492(10) Uani 0.50 1 d PU A 1
O8 O 0.2661(11) 0.3536(19) 0.3619(6) 0.100(5) Uani 0.50 1 d PU B 1
C8 C 0.0603(10) 0.309(2) 0.0351(6) 0.096(6) Uiso 0.50 1 d P A 2
H8A H 0.1040 0.2407 0.0292 0.144 Uiso 0.50 1 calc PR A 2
H8B H 0.0797 0.4119 0.0362 0.144 Uiso 0.50 1 calc PR A 2
H8C H 0.0219 0.2993 0.0095 0.144 Uiso 0.50 1 calc PR A 2
P9 P 0.1339(2) -0.0496(4) 0.19790(11) 0.0316(8) Uani 0.50 1 d PU A 2
C9 C -0.0717(11) 0.183(2) 0.0676(6) 0.113(7) Uiso 0.50 1 d PD A 2
H9A H -0.1075 0.2632 0.0572 0.136 Uiso 0.50 1 calc PR A 2
H9B H -0.0583 0.1216 0.0394 0.136 Uiso 0.50 1 calc PR A 2
P10 P 0.1861(12) 0.235(2) 0.1488(5) 0.026(2) Uani 0.50 1 d PU A 2
C10 C -0.1113(10) 0.0877(18) 0.1031(6) 0.080(5) Uiso 0.50 1 d PD A 2
H10A H -0.1470 0.0169 0.0870 0.096 Uiso 0.50 1 calc PR A 2
H10B H -0.1427 0.1508 0.1248 0.096 Uiso 0.50 1 calc PR A 2
P11 P 0.53867(8) 0.27352(18) 0.40276(5) 0.0361(4) Uani 1 1 d . B .
C11 C -0.0434(10) -0.2087(18) 0.1148(6) 0.091(5) Uiso 0.50 1 d P A 2
H11A H -0.0958 -0.2436 0.1062 0.136 Uiso 0.50 1 calc PR A 2
H11B H -0.0239 -0.2673 0.1417 0.136 Uiso 0.50 1 calc PR A 2
H11C H -0.0082 -0.2212 0.0877 0.136 Uiso 0.50 1 calc PR A 2
P12 P 0.49068(9) 0.03163(18) 0.33158(5) 0.0371(4) Uani 1 1 d . B .
C12 C -0.0972(7) -0.0487(14) 0.1942(4) 0.046(3) Uiso 0.50 1 d P A 2
H12A H -0.1119 0.0443 0.2103 0.069 Uiso 0.50 1 calc PR A 2
H12B H -0.0600 -0.1041 0.2140 0.069 Uiso 0.50 1 calc PR A 2
H12C H -0.1439 -0.1098 0.1890 0.069 Uiso 0.50 1 calc PR A 2
P13 P 0.31994(9) -0.01641(18) 0.39075(6) 0.0384(4) Uani 1 1 d . B .
C13 C -0.0629(8) -0.1166(15) 0.0823(4) 0.054(4) Uiso 0.50 1 d P A 1
H13A H -0.0188 -0.1784 0.0719 0.081 Uiso 0.50 1 calc PR A 1
H13B H -0.0728 -0.0384 0.0587 0.081 Uiso 0.50 1 calc PR A 1
H13C H -0.1095 -0.1792 0.0857 0.081 Uiso 0.50 1 calc PR A 1
P14 P 0.36587(9) 0.23047(19) 0.46031(5) 0.0377(4) Uani 1 1 d . B .
C14 C -0.1316(8) 0.1153(15) 0.1345(5) 0.063(4) Uiso 0.50 1 d P A 1
H14A H -0.1779 0.0578 0.1252 0.094 Uiso 0.50 1 calc PR A 1
H14B H -0.1198 0.1896 0.1100 0.094 Uiso 0.50 1 calc PR A 1
H14C H -0.1417 0.1662 0.1647 0.094 Uiso 0.50 1 calc PR A 1
C15 C -0.0672(8) -0.1365(15) 0.1815(5) 0.053(4) Uiso 0.50 1 d PD A 1
H15A H -0.0938 -0.0819 0.2074 0.064 Uiso 0.50 1 calc PR A 1
H15B H -0.1037 -0.2113 0.1681 0.064 Uiso 0.50 1 calc PR A 1
C16 C 0.0037(10) -0.208(2) 0.1988(7) 0.119(7) Uiso 0.50 1 d PD A 1
H16A H 0.0216 -0.2843 0.1757 0.142 Uiso 0.50 1 calc PR A 1
H16B H -0.0068 -0.2587 0.2294 0.142 Uiso 0.50 1 calc PR A 1
C17 C 0.1732(12) -0.190(2) 0.2113(7) 0.108(7) Uiso 0.50 1 d P A 1
C18 C 0.0756(7) 0.0093(16) 0.2659(4) 0.043(3) Uiso 0.50 1 d P A 1
H18A H 0.0228 0.0469 0.2719 0.064 Uiso 0.50 1 calc PR A 1
H18B H 0.1133 0.0908 0.2698 0.064 Uiso 0.50 1 calc PR A 1
H18C H 0.0877 -0.0708 0.2884 0.064 Uiso 0.50 1 calc PR A 1
C19 C 0.1424(10) -0.2396(19) 0.1890(6) 0.087(5) Uiso 0.50 1 d P A 2
H19A H 0.1929 -0.2615 0.1742 0.131 Uiso 0.50 1 calc PR A 2
H19B H 0.1002 -0.2740 0.1682 0.131 Uiso 0.50 1 calc PR A 2
H19C H 0.1390 -0.2914 0.2196 0.131 Uiso 0.50 1 calc PR A 2
C20 C 0.0936(9) -0.0704(18) 0.2570(5) 0.063(4) Uiso 0.50 1 d P A 2
H20A H 0.0375 -0.0919 0.2548 0.095 Uiso 0.50 1 calc PR A 2
H20B H 0.1014 0.0223 0.2749 0.095 Uiso 0.50 1 calc PR A 2
H20C H 0.1199 -0.1530 0.2733 0.095 Uiso 0.50 1 calc PR A 2
C21 C 0.2322(7) 0.0101(16) 0.2103(5) 0.063(4) Uani 0.50 1 d PDU A 2
H21A H 0.2451 -0.0133 0.2437 0.075 Uiso 0.50 1 calc PR A 2
H21B H 0.2689 -0.0460 0.1898 0.075 Uiso 0.50 1 calc PR A 2
C22 C 0.2425(9) 0.1719(17) 0.2020(6) 0.076(4) Uani 0.50 1 d PDU A 2
H22A H 0.2987 0.1940 0.1973 0.092 Uiso 0.50 1 calc PR A 2
H22B H 0.2246 0.2279 0.2303 0.092 Uiso 0.50 1 calc PR A 2
C23 C 0.1799(9) 0.4351(16) 0.1716(6) 0.076(5) Uani 0.50 1 d P A 2
H23A H 0.2306 0.4650 0.1847 0.114 Uiso 0.50 1 calc PR A 2
H23B H 0.1400 0.4413 0.1965 0.114 Uiso 0.50 1 calc PR A 2
H23C H 0.1658 0.5019 0.1455 0.114 Uiso 0.50 1 calc PR A 2
C24 C 0.2532(12) 0.259(2) 0.1053(6) 0.104(9) Uani 0.50 1 d P A 2
H24A H 0.2271 0.2956 0.0765 0.156 Uiso 0.50 1 calc PR A 2
H24B H 0.2791 0.1641 0.0985 0.156 Uiso 0.50 1 calc PR A 2
H24C H 0.2922 0.3328 0.1156 0.156 Uiso 0.50 1 calc PR A 2
C25 C 0.1724(4) -0.0965(7) 0.0696(2) 0.0420(15) Uani 1 1 d U . .
C26 C 0.1860(7) -0.2518(15) 0.0469(5) 0.048(3) Uani 0.50 1 d PU A 3
H26A H 0.1983 -0.2396 0.0132 0.072 Uiso 0.50 1 calc PR A 3
H26B H 0.1387 -0.3125 0.0503 0.072 Uiso 0.50 1 calc PR A 3
H26C H 0.2297 -0.3016 0.0629 0.072 Uiso 0.50 1 calc PR A 3
C27 C 0.1677(7) -0.1797(14) 0.0213(4) 0.036(3) Uani 0.50 1 d PU A 1
H27A H 0.2100 -0.2533 0.0193 0.055 Uiso 0.50 1 calc PR A 1
H27B H 0.1729 -0.1075 -0.0047 0.055 Uiso 0.50 1 calc PR A 1
H27C H 0.1172 -0.2308 0.0187 0.055 Uiso 0.50 1 calc PR A 1
C28 C 0.5876(8) 0.2998(15) 0.4598(4) 0.045(3) Uiso 0.50 1 d PU B 2
H28A H 0.6367 0.3540 0.4549 0.067 Uiso 0.50 1 calc PR B 2
H28B H 0.5986 0.2021 0.4740 0.067 Uiso 0.50 1 calc PR B 2
H28C H 0.5537 0.3574 0.4810 0.067 Uiso 0.50 1 calc PR B 2
C29 C 0.6078(8) 0.2207(17) 0.4464(5) 0.055(4) Uiso 0.50 1 d PU B 1
H29A H 0.6491 0.2963 0.4481 0.083 Uiso 0.50 1 calc PR B 1
H29B H 0.6307 0.1240 0.4378 0.083 Uiso 0.50 1 calc PR B 1
H29C H 0.5818 0.2125 0.4772 0.083 Uiso 0.50 1 calc PR B 1
C30 C 0.5321(8) 0.4699(15) 0.4082(5) 0.053(4) Uiso 0.50 1 d PU B 1
H30A H 0.5842 0.5139 0.4048 0.079 Uiso 0.50 1 calc PR B 1
H30B H 0.5108 0.4953 0.4395 0.079 Uiso 0.50 1 calc PR B 1
H30C H 0.4976 0.5092 0.3834 0.079 Uiso 0.50 1 calc PR B 1
C31 C 0.5356(8) 0.4714(14) 0.3818(5) 0.048(4) Uiso 0.50 1 d PU B 2
H31A H 0.4930 0.5243 0.3979 0.072 Uiso 0.50 1 calc PR B 2
H31B H 0.5268 0.4733 0.3475 0.072 Uiso 0.50 1 calc PR B 2
H31C H 0.5854 0.5203 0.3891 0.072 Uiso 0.50 1 calc PR B 2
C32 C 0.6136(10) 0.194(2) 0.3688(5) 0.057(4) Uani 0.50 1 d PU B 2
H32A H 0.6562 0.2674 0.3646 0.069 Uiso 0.50 1 calc PR B 2
H32B H 0.6353 0.1062 0.3858 0.069 Uiso 0.50 1 calc PR B 2
C33 C 0.5839(14) 0.1448(19) 0.3206(7) 0.054(4) Uani 0.50 1 d PU B 2
H33A H 0.6235 0.0826 0.3043 0.065 Uiso 0.50 1 calc PR B 2
H33B H 0.5725 0.2329 0.3005 0.065 Uiso 0.50 1 calc PR B 2
C34 C 0.6003(10) 0.2475(16) 0.3485(5) 0.051(4) Uani 0.50 1 d PDU B 1
H34A H 0.5832 0.3169 0.3232 0.061 Uiso 0.50 1 calc PR B 1
H34B H 0.6558 0.2683 0.3559 0.061 Uiso 0.50 1 calc PR B 1
C35 C 0.5905(14) 0.0851(16) 0.3321(7) 0.052(4) Uani 0.50 1 d PDU B 1
H35A H 0.6199 0.0183 0.3537 0.063 Uiso 0.50 1 calc PR B 1
H35B H 0.6126 0.0737 0.2999 0.063 Uiso 0.50 1 calc PR B 1
C36 C 0.525(2) -0.154(4) 0.3424(9) 0.068(7) Uani 0.50 1 d PU B 2
H36A H 0.4857 -0.2266 0.3324 0.102 Uiso 0.50 1 calc PR B 2
H36B H 0.5361 -0.1668 0.3763 0.102 Uiso 0.50 1 calc PR B 2
H36C H 0.5735 -0.1712 0.3243 0.102 Uiso 0.50 1 calc PR B 2
C37 C 0.505(2) -0.173(4) 0.3241(9) 0.075(8) Uani 0.50 1 d PU B 1
H37A H 0.4583 -0.2159 0.3090 0.113 Uiso 0.50 1 calc PR B 1
H37B H 0.5124 -0.2191 0.3553 0.113 Uiso 0.50 1 calc PR B 1
H37C H 0.5505 -0.1912 0.3042 0.113 Uiso 0.50 1 calc PR B 1
C38 C 0.4471(19) 0.020(2) 0.2743(12) 0.050(6) Uani 0.50 1 d PU B 2
H38A H 0.4167 0.1111 0.2682 0.076 Uiso 0.50 1 calc PR B 2
H38B H 0.4126 -0.0670 0.2729 0.076 Uiso 0.50 1 calc PR B 2
H38C H 0.4881 0.0106 0.2502 0.076 Uiso 0.50 1 calc PR B 2
C39 C 0.4578(19) 0.090(2) 0.2715(11) 0.050(6) Uani 0.50 1 d PU B 1
H39A H 0.4527 0.1991 0.2705 0.074 Uiso 0.50 1 calc PR B 1
H39B H 0.4072 0.0441 0.2645 0.074 Uiso 0.50 1 calc PR B 1
H39C H 0.4963 0.0578 0.2479 0.074 Uiso 0.50 1 calc PR B 1
C40 C 0.333(2) -0.211(4) 0.4135(7) 0.039(5) Uani 0.50 1 d PU B 2
H40A H 0.2830 -0.2646 0.4119 0.058 Uiso 0.50 1 calc PR B 2
H40B H 0.3509 -0.2080 0.4465 0.058 Uiso 0.50 1 calc PR B 2
H40C H 0.3717 -0.2636 0.3941 0.058 Uiso 0.50 1 calc PR B 2
C41 C 0.336(3) -0.213(5) 0.3951(8) 0.060(7) Uani 0.50 1 d PU B 1
H41A H 0.2870 -0.2663 0.3885 0.091 Uiso 0.50 1 calc PR B 1
H41B H 0.3539 -0.2380 0.4272 0.091 Uiso 0.50 1 calc PR B 1
H41C H 0.3757 -0.2436 0.3720 0.091 Uiso 0.50 1 calc PR B 1
C42 C 0.2719(14) -0.061(3) 0.3349(11) 0.058(6) Uani 0.50 1 d PU B 2
H42A H 0.2331 -0.1401 0.3402 0.086 Uiso 0.50 1 calc PR B 2
H42B H 0.3109 -0.0962 0.3120 0.086 Uiso 0.50 1 calc PR B 2
H42C H 0.2459 0.0280 0.3225 0.086 Uiso 0.50 1 calc PR B 2
C43 C 0.2474(14) -0.001(3) 0.3444(10) 0.073(8) Uani 0.50 1 d PU B 1
H43A H 0.2011 -0.0596 0.3532 0.110 Uiso 0.50 1 calc PR B 1
H43B H 0.2690 -0.0400 0.3146 0.110 Uiso 0.50 1 calc PR B 1
H43C H 0.2327 0.1037 0.3403 0.110 Uiso 0.50 1 calc PR B 1
C44 C 0.2475(15) 0.053(2) 0.4277(6) 0.054(4) Uani 0.50 1 d PU B 1
H44A H 0.2250 0.1450 0.4138 0.065 Uiso 0.50 1 calc PR B 1
H44B H 0.2051 -0.0216 0.4310 0.065 Uiso 0.50 1 calc PR B 1
C45 C 0.2810(11) 0.0865(15) 0.4748(6) 0.045(3) Uani 0.50 1 d PU B 1
H45A H 0.3020 -0.0049 0.4899 0.054 Uiso 0.50 1 calc PR B 1
H45B H 0.2415 0.1317 0.4960 0.054 Uiso 0.50 1 calc PR B 1
C46 C 0.2506(16) 0.022(2) 0.4430(6) 0.058(4) Uani 0.50 1 d PDU B 2
H46A H 0.1964 0.0330 0.4312 0.069 Uiso 0.50 1 calc PR B 2
H46B H 0.2521 -0.0623 0.4656 0.069 Uiso 0.50 1 calc PR B 2
C47 C 0.2744(11) 0.1595(17) 0.4671(6) 0.059(4) Uani 0.50 1 d PDU B 2
H47A H 0.2664 0.1431 0.5015 0.071 Uiso 0.50 1 calc PR B 2
H47B H 0.2372 0.2386 0.4574 0.071 Uiso 0.50 1 calc PR B 2
C48 C 0.3152(10) 0.402(2) 0.4558(7) 0.041(4) Uani 0.50 1 d PU B 1
H48A H 0.2718 0.3912 0.4334 0.062 Uiso 0.50 1 calc PR B 1
H48B H 0.3509 0.4798 0.4445 0.062 Uiso 0.50 1 calc PR B 1
H48C H 0.2947 0.4301 0.4870 0.062 Uiso 0.50 1 calc PR B 1
C49 C 0.3550(11) 0.441(2) 0.4675(8) 0.071(6) Uani 0.50 1 d PU B 2
H49A H 0.3168 0.4789 0.4445 0.107 Uiso 0.50 1 calc PR B 2
H49B H 0.4056 0.4898 0.4619 0.107 Uiso 0.50 1 calc PR B 2
H49C H 0.3371 0.4641 0.4997 0.107 Uiso 0.50 1 calc PR B 2
C50 C 0.411(2) 0.247(3) 0.5148(14) 0.044(6) Uani 0.50 1 d PU B 1
H50A H 0.4535 0.3208 0.5126 0.066 Uiso 0.50 1 calc PR B 1
H50B H 0.4334 0.1498 0.5240 0.066 Uiso 0.50 1 calc PR B 1
H50C H 0.3733 0.2788 0.5386 0.066 Uiso 0.50 1 calc PR B 1
C51 C 0.409(2) 0.193(3) 0.5193(14) 0.046(6) Uani 0.50 1 d PU B 2
H51A H 0.4548 0.2569 0.5240 0.070 Uiso 0.50 1 calc PR B 2
H51B H 0.4250 0.0877 0.5212 0.070 Uiso 0.50 1 calc PR B 2
H51C H 0.3703 0.2135 0.5440 0.070 Uiso 0.50 1 calc PR B 2
C52 C 0.3246(3) 0.3644(7) 0.3347(2) 0.0499(16) Uani 1 1 d DU . .
C53 C 0.3184(15) 0.513(2) 0.3039(8) 0.029(4) Uani 0.50 1 d PU B 2
H53A H 0.2976 0.5942 0.3236 0.044 Uiso 0.60 1 calc PR B 2
H53B H 0.2836 0.4961 0.2769 0.044 Uiso 0.60 1 calc PR B 2
H53C H 0.3704 0.5409 0.2923 0.044 Uiso 0.60 1 calc PR B 2
C54 C 0.3195(14) 0.467(2) 0.2952(7) 0.042(5) Uani 0.50 1 d PU B 1
H54A H 0.3454 0.5609 0.3035 0.062 Uiso 0.40 1 calc PR B 1
H54B H 0.2645 0.4863 0.2878 0.062 Uiso 0.40 1 calc PR B 1
H54C H 0.3452 0.4228 0.2675 0.062 Uiso 0.40 1 calc PR B 1
H100 H 0.0356 0.2140 0.1772 0.013(11) Uiso 1 1 d R . .
H101 H 0.4699 0.0403 0.4264 0.042(15) Uiso 1 1 d R . .

loop_
_atom_site_aniso_label
_atom_site_aniso_U_11
_atom_site_aniso_U_22
_atom_site_aniso_U_33
_atom_site_aniso_U_23
_atom_site_aniso_U_13
_atom_site_aniso_U_12
Ru1 0.0149(2) 0.0258(2) 0.0224(2) -0.00482(19) 0.00295(17) -0.00049(19)
P1 0.023(4) 0.061(6) 0.011(6) -0.016(4) 0.006(4) -0.020(4)
O1 0.019(4) 0.053(6) 0.032(5) -0.021(4) -0.006(4) 0.011(4)
C1 0.012(7) 0.064(10) 0.096(11) 0.008(8) -0.016(7) -0.020(6)
Ru2 0.0174(2) 0.0281(3) 0.0243(2) 0.00270(19) -0.00137(18) -0.0016(2)
O2 0.028(4) 0.041(5) 0.043(5) -0.018(4) 0.011(4) -0.001(4)
C2 0.065(10) 0.058(10) 0.062(10) -0.026(8) 0.004(8) -0.031(9)
P3 0.055(2) 0.0241(18) 0.0284(19) 0.0022(14) 0.0008(18) -0.0016(19)
O3 0.040(5) 0.036(6) 0.078(7) -0.021(5) 0.043(5) -0.014(5)
C3 0.084(11) 0.035(8) 0.063(9) 0.003(7) 0.001(8) -0.027(8)
P4 0.043(2) 0.041(2) 0.037(2) -0.0154(16) -0.0137(18) 0.019(2)
O4 0.043(6) 0.119(9) 0.095(8) -0.061(7) -0.017(6) 0.030(7)
C4 0.109(11) 0.038(7) 0.050(8) 0.000(6) 0.009(8) -0.041(8)
P5 0.012(5) 0.033(4) 0.035(5) -0.002(3) -0.005(3) -0.002(3)
O5 0.026(4) 0.025(6) 0.039(7) 0.019(5) 0.007(4) -0.001(4)
P6 0.014(4) 0.052(7) 0.053(8) -0.022(5) -0.006(4) 0.001(4)
O6 0.045(5) 0.037(7) 0.039(7) 0.024(5) -0.014(5) -0.008(5)
O7 0.032(5) 0.046(7) 0.078(8) 0.012(5) -0.013(5) 0.006(5)
P8 0.053(3) 0.056(2) 0.039(2) 0.0187(17) -0.020(2) -0.028(2)
O8 0.060(8) 0.120(12) 0.119(12) 0.067(9) 0.018(9) 0.015(9)
P9 0.037(2) 0.0313(19) 0.0265(18) 0.0001(13) -0.0052(16) -0.0041(17)
P10 0.024(3) 0.043(3) 0.011(6) -0.008(4) -0.001(4) -0.006(2)
P11 0.0254(9) 0.0412(10) 0.0416(10) 0.0012(7) -0.0022(7) -0.0102(7)
P12 0.0332(9) 0.0398(10) 0.0382(9) -0.0063(7) 0.0029(7) 0.0085(8)
P13 0.0272(9) 0.0410(10) 0.0470(10) 0.0116(8) -0.0106(7) -0.0107(8)
P14 0.0360(9) 0.0492(11) 0.0279(8) 0.0050(7) 0.0060(7) 0.0027(8)
C21 0.025(6) 0.093(10) 0.069(8) 0.039(8) -0.006(6) -0.007(7)
C22 0.036(7) 0.093(10) 0.101(10) 0.028(9) -0.025(7) -0.013(7)
C23 0.061(11) 0.053(11) 0.113(15) -0.024(10) -0.028(10) 0.000(8)
C24 0.12(2) 0.13(2) 0.058(11) -0.012(15) 0.027(13) -0.117(17)
C25 0.031(3) 0.049(4) 0.045(4) -0.024(3) 0.004(3) 0.002(3)
C26 0.039(7) 0.043(8) 0.063(9) -0.028(7) 0.013(7) 0.011(6)
C27 0.035(7) 0.035(7) 0.039(7) -0.011(6) 0.009(6) 0.003(6)
C32 0.043(7) 0.072(9) 0.058(9) 0.001(6) 0.026(7) -0.017(7)
C33 0.046(6) 0.066(10) 0.050(9) -0.001(7) 0.036(6) -0.013(8)
C34 0.039(6) 0.067(9) 0.047(9) 0.009(6) 0.023(7) -0.019(7)
C35 0.044(6) 0.066(9) 0.047(8) 0.007(7) 0.023(6) -0.006(8)
C36 0.093(18) 0.058(13) 0.054(18) -0.019(14) -0.002(13) 0.029(12)
C37 0.12(2) 0.056(12) 0.050(19) -0.024(14) 0.027(15) 0.025(14)
C38 0.053(12) 0.050(15) 0.048(10) -0.004(14) -0.002(9) 0.019(14)
C39 0.049(11) 0.065(16) 0.035(8) 0.003(15) 0.009(7) 0.012(16)
C40 0.056(10) 0.037(8) 0.024(12) -0.004(12) 0.000(12) -0.014(7)
C41 0.054(10) 0.063(10) 0.063(19) -0.002(18) 0.005(17) -0.022(8)
C42 0.028(14) 0.070(17) 0.075(13) 0.013(12) -0.013(10) -0.003(9)
C43 0.029(14) 0.12(2) 0.074(15) 0.041(16) -0.018(11) -0.027(12)
C44 0.048(6) 0.049(8) 0.065(8) 0.020(7) 0.030(7) -0.025(6)
C45 0.048(6) 0.034(7) 0.055(7) 0.010(7) 0.032(6) -0.020(7)
C46 0.055(6) 0.051(8) 0.067(9) 0.015(7) 0.036(7) -0.025(7)
C47 0.053(6) 0.063(8) 0.060(7) -0.001(8) 0.030(6) -0.030(8)
C48 0.046(12) 0.027(8) 0.051(10) 0.000(7) 0.024(8) 0.004(8)
C49 0.082(16) 0.066(14) 0.066(12) 0.004(10) 0.038(12) 0.043(12)
C50 0.073(10) 0.025(13) 0.035(11) 0.002(12) 0.003(8) -0.018(12)
C51 0.070(11) 0.044(16) 0.025(9) 0.008(14) -0.001(8) 0.017(14)
C52 0.038(3) 0.050(4) 0.061(4) 0.005(3) 0.006(3) 0.001(3)
C53 0.034(7) 0.024(9) 0.030(8) 0.010(6) -0.005(6) -0.002(7)
C54 0.028(7) 0.043(12) 0.053(10) 0.025(9) -0.002(8) 0.002(9)

loop_
_atom_type_symbol
_atom_type_description
_atom_type_scat_dispersion_real
_atom_type_scat_dispersion_imag
_atom_type_scat_source
C C 0.0033 0.0016 'International Tables Vol C Tables 4.2.6.8 and 6.1.1.4'
H H 0.0000 0.0000 'International Tables Vol C Tables 4.2.6.8 and 6.1.1.4'
Ru Ru -1.2594 0.8363 'International Tables Vol C Tables 4.2.6.8 and 6.1.1.4'
O O 0.0106 0.0060 'International Tables Vol C Tables 4.2.6.8 and 6.1.1.4'
P P 0.1023 0.0942 'International Tables Vol C Tables 4.2.6.8 and 6.1.1.4'

loop_
_geom_angle_atom_site_label_1
_geom_angle_atom_site_label_2
_geom_angle_atom_site_label_3
_geom_angle
O1 Ru1 O2 23.3(2)
O1 Ru1 P10 97.2(5)
O2 Ru1 P10 100.7(6)
O1 Ru1 P6 87.2(6)
O2 Ru1 P6 83.5(6)
P10 Ru1 P6 175.6(8)
O1 Ru1 P3 74.3(3)
O2 Ru1 P3 97.4(3)
P10 Ru1 P3 75.3(4)
P6 Ru1 P3 105.6(3)
O1 Ru1 P9 98.9(2)
O2 Ru1 P9 76.4(3)
P10 Ru1 P9 84.4(4)
P6 Ru1 P9 95.4(3)
P3 Ru1 P9 157.36(14)
O1 Ru1 P8 108.4(3)
O2 Ru1 P8 85.3(3)
P10 Ru1 P8 104.5(4)
P6 Ru1 P8 74.4(3)
P3 Ru1 P8 177.33(15)
P9 Ru1 P8 23.79(11)
O1 Ru1 P4 84.9(2)
O2 Ru1 P4 107.4(3)
P10 Ru1 P4 95.0(4)
P6 Ru1 P4 85.0(3)
P3 Ru1 P4 23.99(10)
P9 Ru1 P4 176.19(12)
P8 Ru1 P4 154.52(16)
O1 Ru1 P5 85.3(6)
O2 Ru1 P5 85.6(6)
P10 Ru1 P5 169.8(6)
P6 Ru1 P5 9.7(6)
P3 Ru1 P5 96.0(3)
P9 Ru1 P5 105.1(3)
P8 Ru1 P5 84.0(3)
P4 Ru1 P5 75.3(3)
O1 Ru1 P1 101.4(5)
O2 Ru1 P1 101.2(6)
P10 Ru1 P1 9.2(6)
P6 Ru1 P1 168.3(6)
P3 Ru1 P1 84.5(4)
P9 Ru1 P1 75.7(4)
P8 Ru1 P1 95.3(4)
P4 Ru1 P1 103.5(4)
P5 Ru1 P1 173.1(8)
C2 P1 C1 106.7(11)
C2 P1 C3 102.1(13)
C1 P1 C3 101.1(12)
C2 P1 Ru1 117.8(11)
C1 P1 Ru1 120.3(12)
C3 P1 Ru1 105.9(9)
C25 O1 Ru1 127.7(6)
O6 Ru2 P12 89.6(7)
O6 Ru2 P13 96.8(5)
P12 Ru2 P13 95.93(6)
O6 Ru2 P11 89.3(5)
P12 Ru2 P11 84.21(6)
P13 Ru2 P11 173.88(6)
O6 Ru2 P14 94.7(7)
P12 Ru2 P14 175.71(6)
P13 Ru2 P14 83.75(6)
P11 Ru2 P14 95.65(6)
O6 Ru2 O5 6.9(7)
P12 Ru2 O5 85.7(6)
P13 Ru2 O5 102.8(4)
P11 Ru2 O5 83.3(4)
P14 Ru2 O5 98.5(6)
C25 O2 Ru1 127.6(6)
C4 P3 C6 103.9(6)
C4 P3 C5 100.3(8)
C6 P3 C5 98.0(7)
C4 P3 Ru1 111.1(5)
C6 P3 Ru1 119.4(5)
C5 P3 Ru1 121.2(5)
C4 C3 P1 107.4(14)
C9 P4 C7 106.1(8)
C9 P4 C8 96.9(8)
C7 P4 C8 95.4(8)
C9 P4 Ru1 111.3(6)
C7 P4 Ru1 123.2(4)
C8 P4 Ru1 120.0(6)
C3 C4 P3 113.5(11)
C10 P5 C11 112.5(14)
C10 P5 C12 105.9(13)
C11 P5 C12 92.0(9)
C10 P5 Ru1 120.1(11)
C11 P5 Ru1 111.8(10)
C12 P5 Ru1 110.7(9)
C52 O5 Ru2 121.3(11)
C15 P6 C13 106.8(14)
C15 P6 C14 102.7(13)
C13 P6 C14 89.9(8)
C15 P6 Ru1 125.4(10)
C13 P6 Ru1 114.2(11)
C14 P6 Ru1 111.6(10)
C52 O6 Ru2 145.1(14)
C18 P8 C16 108.9(7)
C18 P8 C17 101.1(8)
C16 P8 C17 99.5(8)
C18 P8 Ru1 120.1(5)
C16 P8 Ru1 108.4(6)
C17 P8 Ru1 116.7(6)
C19 P9 C21 104.0(8)
C19 P9 C20 93.7(8)
C21 P9 C20 102.0(7)
C19 P9 Ru1 121.2(6)
C21 P9 Ru1 111.5(4)
C20 P9 Ru1 121.3(5)
C10 C9 P4 110.9(13)
C24 P10 C22 105.7(14)
C24 P10 C23 99.2(14)
C22 P10 C23 92.4(11)
C24 P10 Ru1 125.9(11)
C22 P10 Ru1 109.2(10)
C23 P10 Ru1 118.9(11)
C9 C10 P5 109.1(15)
C32 P11 C30 120.0(7)
C32 P11 C29 77.3(7)
C30 P11 C29 104.4(7)
C32 P11 C28 101.4(7)
C30 P11 C28 79.9(6)
C29 P11 C28 28.1(5)
C32 P11 C31 103.6(7)
C30 P11 C31 23.5(5)
C29 P11 C31 119.4(7)
C28 P11 C31 99.7(6)
C32 P11 C34 24.7(6)
C30 P11 C34 103.3(6)
C29 P11 C34 99.1(7)
C28 P11 C34 118.5(7)
C31 P11 C34 82.8(6)
C32 P11 Ru2 109.8(6)
C30 P11 Ru2 119.0(5)
C29 P11 Ru2 119.6(5)
C28 P11 Ru2 123.2(4)
C31 P11 Ru2 116.5(4)
C34 P11 Ru2 108.6(5)
C35 P12 C38 115.2(12)
C35 P12 C36 85.9(14)
C38 P12 C36 103.9(9)
C35 P12 C37 98.2(13)
C38 P12 C37 84.0(10)
C36 P12 C37 20.3(12)
C35 P12 C39 102.9(11)
C38 P12 C39 20.6(9)
C36 P12 C39 121.1(10)
C37 P12 C39 102.3(10)
C35 P12 C33 19.4(8)
C38 P12 C33 103.4(11)
C36 P12 C33 104.0(14)
C37 P12 C33 113.3(14)
C39 P12 C33 87.5(10)
C35 P12 Ru2 110.2(6)
C38 P12 Ru2 121.4(11)
C36 P12 Ru2 114.5(11)
C37 P12 Ru2 123.9(11)
C39 P12 Ru2 116.1(9)
C33 P12 Ru2 107.9(6)
C44 P13 C41 114.9(12)
C44 P13 C43 85.2(10)
C41 P13 C43 103.2(15)
C44 P13 C42 106.0(9)
C41 P13 C42 84.9(13)
C43 P13 C42 23.3(10)
C44 P13 C40 102.3(12)
C41 P13 C40 16.2(12)
C43 P13 C40 113.5(15)
C42 P13 C40 98.3(13)
C44 P13 C46 15.0(12)
C41 P13 C46 102.7(11)
C43 P13 C46 96.7(11)
C42 P13 C46 115.1(10)
C40 P13 C46 88.8(11)
C44 P13 Ru2 109.3(7)
C41 P13 Ru2 118.0(14)
C43 P13 Ru2 122.1(10)
C42 P13 Ru2 121.9(10)
C40 P13 Ru2 116.9(13)
C46 P13 Ru2 110.6(6)
C47 P14 C50 110.3(13)
C47 P14 C48 83.1(8)
C50 P14 C48 102.3(12)
C47 P14 C51 101.4(13)
C50 P14 C51 15.6(12)
C48 P14 C51 114.8(12)
C47 P14 C49 105.5(8)
C50 P14 C49 82.3(10)
C48 P14 C49 25.9(7)
C51 P14 C49 97.1(11)
C47 P14 C45 20.0(9)
C50 P14 C45 101.7(11)
C48 P14 C45 102.7(7)
C51 P14 C45 89.4(11)
C49 P14 C45 123.3(8)
C47 P14 Ru2 111.9(5)
C50 P14 Ru2 123.4(14)
C48 P14 Ru2 118.6(6)
C51 P14 Ru2 119.1(12)
C49 P14 Ru2 119.3(6)
C45 P14 Ru2 105.2(5)
C16 C15 P6 104.6(13)
C15 C16 P8 108.7(13)
C22 C21 P9 111.8(9)
C21 C22 P10 111.1(12)
O4 C25 O3 52.5(7)
O4 C25 O2 102.0(9)
O3 C25 O2 124.9(7)
O4 C25 O1 126.9(8)
O3 C25 O1 110.4(8)
O2 C25 O1 41.2(5)
O4 C25 C26 95.9(9)
O3 C25 C26 116.7(8)
O2 C25 C26 113.5(8)
O1 C25 C26 129.9(8)
O4 C25 C27 122.4(8)
O3 C25 C27 108.8(8)
O2 C25 C27 124.5(8)
O1 C25 C27 110.6(7)
C26 C25 C27 38.3(6)
C33 C32 P11 111.2(16)
C32 C33 P12 106.6(13)
C35 C34 P11 107.5(13)
C34 C35 P12 111.3(16)
C45 C44 P13 109.6(19)
C44 C45 P14 103.4(12)
C47 C46 P13 109.7(16)
C46 C47 P14 121.2(18)
O6 C52 O5 16.9(16)
O6 C52 O8 114.7(14)
O5 C52 O8 130.1(13)
O6 C52 O7 112.6(12)
O5 C52 O7 128.9(12)
O8 C52 O7 33.8(9)
O6 C52 C54 126.5(15)
O5 C52 C54 109.9(13)
O8 C52 C54 117.9(13)
O7 C52 C54 115.9(12)
O6 C52 C53 128.3(14)
O5 C52 C53 111.5(13)
O8 C52 C53 110.0(13)
O7 C52 C53 119.0(12)
C54 C52 C53 17.4(12)

loop_
_geom_bond_atom_site_label_1
_geom_bond_atom_site_label_2
_geom_bond_distance
Ru1 O1 2.220(8)
Ru1 O2 2.243(8)
Ru1 P10 2.25(2)
Ru1 P6 2.26(2)
Ru1 P3 2.265(3)
Ru1 P9 2.269(3)
Ru1 P8 2.305(3)
Ru1 P4 2.315(3)
Ru1 P5 2.33(2)
Ru1 P1 2.34(2)
P1 C2 1.72(2)
P1 C1 1.76(2)
P1 C3 1.97(2)
O1 C25 1.292(10)
Ru2 O6 2.073(14)
Ru2 P12 2.2813(15)
Ru2 P13 2.2862(15)
Ru2 P11 2.2879(15)
Ru2 P14 2.2934(15)
Ru2 O5 2.325(15)
O2 C25 1.268(10)
P3 C4 1.800(13)
P3 C6 1.819(12)
P3 C5 1.853(16)
O3 C25 1.261(10)
C3 C4 1.45(2)
P4 C9 1.773(19)
P4 C7 1.783(13)
P4 C8 1.817(17)
O4 C25 1.159(11)
P5 C10 1.58(2)
P5 C11 1.92(3)
P5 C12 1.99(2)
O5 C52 1.244(9)
P6 C15 1.56(2)
P6 C13 1.92(2)
P6 C14 2.05(2)
O6 C52 1.224(9)
O7 C52 1.332(17)
P8 C18 1.784(12)
P8 C16 1.88(2)
P8 C17 1.96(2)
O8 C52 1.263(19)
P9 C19 1.726(18)
P9 C21 1.799(12)
P9 C20 1.813(14)
C9 C10 1.479(15)
P10 C24 1.70(3)
P10 C22 1.870(17)
P10 C23 1.91(2)
P11 C32 1.753(17)
P11 C30 1.767(13)
P11 C29 1.770(13)
P11 C28 1.829(12)
P11 C31 1.867(13)
P11 C34 1.873(15)
P12 C35 1.77(2)
P12 C38 1.78(3)
P12 C36 1.79(4)
P12 C37 1.86(4)
P12 C39 1.86(3)
P12 C33 1.92(2)
P13 C44 1.74(2)
P13 C41 1.79(5)
P13 C43 1.81(3)
P13 C42 1.82(3)
P13 C40 1.87(4)
P13 C46 1.92(2)
P14 C47 1.701(17)
P14 C50 1.73(4)
P14 C48 1.768(19)
P14 C51 1.85(4)
P14 C49 1.91(2)
P14 C45 1.984(15)
C15 C16 1.456(15)
C21 C22 1.478(14)
C25 C26 1.547(13)
C25 C27 1.556(13)
C32 C33 1.52(3)
C34 C35 1.534(18)
C44 C45 1.48(3)
C46 C47 1.460(18)
C52 C54 1.45(2)
C52 C53 1.59(2)
